data_4342936
loop_
_publ_author_name
'Dar, Aijaz A.'
'Sharma, Sunil K.'
'Murugavel, Ramaswamy'

_publ_section_title
;
 Is single-4-ring the most basic but elusive secondary building unit that
 transforms to larger structures in zinc phosphate chemistry?
;
_journal_issue 10
_journal_name_full 'Inorganic chemistry'
_journal_page_first 4882
_journal_page_last 4894
_journal_paper_doi 10.1021/acs.inorgchem.5b00495
_journal_volume 54
_journal_year 2015
_chemical_formula_moiety 'C80 H108 Cl4 N4 O16 P4 Zn4'
_chemical_formula_sum 'C80 H108 Cl4 N4 O16 P4 Zn4'
_chemical_formula_weight 1908.86
_chemical_name_systematic
;
 ?
;
_space_group_IT_number 82
_symmetry_cell_setting tetragonal
_symmetry_space_group_name_Hall 'I -4'
_symmetry_space_group_name_H-M 'I -4'
_atom_sites_solution_hydrogens geom
_atom_sites_solution_primary direct
_atom_sites_solution_secondary difmap
_audit_creation_method SHELXL-97
_cell_angle_alpha 90.00
_cell_angle_beta 90.00
_cell_angle_gamma 90.00
_cell_formula_units_Z 2
_cell_length_a 12.061
_cell_length_b 12.061
_cell_length_c 30.830
_cell_measurement_temperature 293(2)
_cell_volume 4484.770
_computing_structure_refinement 'SHELXL-97 (Sheldrick, 1997)'
_diffrn_ambient_temperature 293(2)
_diffrn_measured_fraction_theta_full 1.000
_diffrn_measured_fraction_theta_max 1.000
_diffrn_radiation_monochromator graphite
_diffrn_radiation_source 'fine-focus sealed tube'
_diffrn_radiation_type MoK\a
_diffrn_radiation_wavelength 0.71073
_diffrn_reflns_av_R_equivalents 0.0621
_diffrn_reflns_av_sigmaI/netI 0.0446
_diffrn_reflns_limit_h_max 14
_diffrn_reflns_limit_h_min -14
_diffrn_reflns_limit_k_max 14
_diffrn_reflns_limit_k_min -14
_diffrn_reflns_limit_l_max 36
_diffrn_reflns_limit_l_min -26
_diffrn_reflns_number 16709
_diffrn_reflns_theta_full 24.99
_diffrn_reflns_theta_max 24.99
_diffrn_reflns_theta_min 1.32
_exptl_absorpt_coefficient_mu 1.310
_exptl_absorpt_correction_T_max 1.000
_exptl_absorpt_correction_T_min 0.785
_exptl_absorpt_correction_type multi-scan
_exptl_absorpt_process_details 'NUMABS (Rigaku, 1999)'
_exptl_crystal_colour colorless
_exptl_crystal_density_diffrn 1.414
_exptl_crystal_density_method 'not measured'
_exptl_crystal_description block
_exptl_crystal_F_000 1984
_exptl_crystal_size_max 0.183
_exptl_crystal_size_mid 0.129
_exptl_crystal_size_min 0.082
_refine_diff_density_max 0.615
_refine_diff_density_min -0.857
_refine_diff_density_rms 0.245
_refine_ls_abs_structure_details 'Flack H D (1983), Acta Cryst. A39, 876-881'
_refine_ls_abs_structure_Flack -0.012(13)
_refine_ls_extinction_method none
_refine_ls_goodness_of_fit_ref 1.074
_refine_ls_hydrogen_treatment mixed
_refine_ls_matrix_type full
_refine_ls_number_parameters 253
_refine_ls_number_reflns 3953
_refine_ls_number_restraints 6
_refine_ls_restrained_S_all 1.079
_refine_ls_R_factor_all 0.0415
_refine_ls_R_factor_gt 0.0364
_refine_ls_shift/su_max 0.000
_refine_ls_shift/su_mean 0.000
_refine_ls_structure_factor_coef Fsqd
_refine_ls_weighting_details 'calc w=1/[\s^2^(Fo^2^)+(0.0753P)^2^+0.0000P] where P=(Fo^2^+2Fc^2^)/3'
_refine_ls_weighting_scheme calc
_refine_ls_wR_factor_gt 0.0998
_refine_ls_wR_factor_ref 0.1147
_reflns_number_gt 3687
_reflns_number_total 3953
_reflns_threshold_expression >2sigma(I)
_cod_data_source_file ic5b00495_si_002.cif
_cod_data_source_block ajz523
_cod_depositor_comments
;
The following automatic conversions were performed:

'_symmetry_cell_setting' value 'Tetragonal' changed to 'tetragonal'
according to
/usr/data/users/saulius/crontab/automatic-downloads/rss-feeds/ACS/lib/dictionaries/cif_core.dic
dictionary named 'cif_core.dic' version 2.4.2 from 2011-04-26.

'_exptl_absorpt_correction_type' value 'Multi-scan' changed to
'multi-scan' according to
/usr/data/users/saulius/crontab/automatic-downloads/rss-feeds/ACS/lib/dictionaries/cif_core.dic
dictionary named 'cif_core.dic' version 2.4.2 from 2011-04-26.

Automatic conversion script
Id: cif_fix_values 3271 2015-04-21 07:52:19Z andrius 

 Adding full bibliography for 4342936--4342946.cif.
;
_cod_original_cell_volume 4484.8
_cod_database_code 4342936
_shelx_f_squared_multiplier 1.000

loop_
_symmetry_equiv_pos_as_xyz
'x, y, z'
'-x, -y, z'
'y, -x, -z'
'-y, x, -z'
'x+1/2, y+1/2, z+1/2'
'-x+1/2, -y+1/2, z+1/2'
'y+1/2, -x+1/2, -z+1/2'
'-y+1/2, x+1/2, -z+1/2'

loop_
_atom_site_label
_atom_site_type_symbol
_atom_site_fract_x
_atom_site_fract_y
_atom_site_fract_z
_atom_site_U_iso_or_equiv
_atom_site_adp_type
_atom_site_occupancy
_atom_site_symmetry_multiplicity
_atom_site_calc_flag
_atom_site_refinement_flags
Cl1 Cl 0.28203(16) 0.44783(12) 0.01486(4) 0.0696(5) Uani 1 1 d .
Zn1 Zn 0.60156(3) 0.15224(3) 0.197520(14) 0.02928(14) Uani 1 1 d .
C1 C 0.2588(3) 0.2294(3) 0.13228(14) 0.0330(9) Uani 1 1 d .
C2 C 0.2608(4) 0.1809(4) 0.09229(15) 0.0396(10) Uani 1 1 d .
C3 C 0.2690(4) 0.2492(4) 0.05557(15) 0.0422(11) Uani 1 1 d .
H3 H 0.2708 0.2180 0.0280 0.051 Uiso 1 1 calc R
C4 C 0.2742(4) 0.3626(4) 0.06052(16) 0.0442(11) Uani 1 1 d .
C5 C 0.2717(4) 0.4102(4) 0.10149(15) 0.0431(11) Uani 1 1 d .
H5 H 0.2753 0.4870 0.1042 0.052 Uiso 1 1 calc R
C6 C 0.2638(4) 0.3455(4) 0.13841(14) 0.0349(9) Uani 1 1 d .
C7 C 0.2512(5) 0.0552(4) 0.08601(16) 0.0482(12) Uani 1 1 d .
H7 H 0.2407 0.0221 0.1148 0.058 Uiso 1 1 calc R
C8 C 0.1512(7) 0.0272(6) 0.0595(4) 0.123(4) Uani 1 1 d .
H8A H 0.0866 0.0591 0.0728 0.185 Uiso 1 1 calc R
H8B H 0.1429 -0.0518 0.0581 0.185 Uiso 1 1 calc R
H8C H 0.1599 0.0565 0.0308 0.185 Uiso 1 1 calc R
C10 C 0.2543(4) 0.3966(4) 0.18301(14) 0.0428(11) Uani 1 1 d .
H9 H 0.2843 0.3426 0.2036 0.051 Uiso 1 1 calc R
C11 C 0.1387(7) 0.4152(13) 0.1950(3) 0.212(8) Uani 1 1 d U
H10A H 0.0977 0.3476 0.1915 0.318 Uiso 1 1 calc R
H10B H 0.1076 0.4716 0.1768 0.318 Uiso 1 1 calc R
H10C H 0.1349 0.4385 0.2248 0.318 Uiso 1 1 calc R
C13 C 0.6891(4) 0.2649(3) 0.11632(14) 0.0352(9) Uani 1 1 d .
C14 C 0.7665(4) 0.3002(4) 0.08676(15) 0.0412(10) Uani 1 1 d .
H12 H 0.7435 0.3316 0.0607 0.049 Uiso 1 1 calc R
C15 C 0.8799(4) 0.2891(4) 0.09554(16) 0.0464(11) Uani 1 1 d .
C16 C 0.9079(4) 0.2351(4) 0.13313(17) 0.0486(12) Uani 1 1 d .
H14 H 0.9824 0.2238 0.1396 0.058 Uiso 1 1 calc R
C17 C 0.8278(4) 0.1972(4) 0.16179(15) 0.0374(10) Uani 1 1 d .
C20 C 0.5668(4) 0.2831(4) 0.10762(16) 0.0460(11) Uani 1 1 d .
H16A H 0.5242 0.2549 0.1315 0.069 Uiso 1 1 calc R
H16B H 0.5460 0.2450 0.0815 0.069 Uiso 1 1 calc R
H16C H 0.5527 0.3610 0.1043 0.069 Uiso 1 1 calc R
C19 C 0.9671(5) 0.3332(6) 0.0647(2) 0.077(2) Uani 1 1 d .
H17A H 0.9315 0.3688 0.0406 0.116 Uiso 1 1 calc R
H17B H 1.0120 0.2730 0.0544 0.116 Uiso 1 1 calc R
H17C H 1.0130 0.3859 0.0796 0.116 Uiso 1 1 calc R
C18 C 0.8607(4) 0.1376(5) 0.20184(18) 0.0557(13) Uani 1 1 d .
H18A H 0.7956 0.1186 0.2182 0.084 Uiso 1 1 calc R
H18B H 0.9077 0.1844 0.2191 0.084 Uiso 1 1 calc R
H18C H 0.9001 0.0712 0.1942 0.084 Uiso 1 1 calc R
C9 C 0.3548(6) 0.0066(5) 0.0673(3) 0.096(3) Uani 1 1 d .
H19A H 0.3459 -0.0720 0.0640 0.144 Uiso 1 1 calc R
H19B H 0.4160 0.0213 0.0864 0.144 Uiso 1 1 calc R
H19C H 0.3691 0.0394 0.0395 0.144 Uiso 1 1 calc R
C12 C 0.3189(10) 0.4987(7) 0.1882(2) 0.156(5) Uani 1 1 d .
H20A H 0.3952 0.4842 0.1813 0.233 Uiso 1 1 calc R
H20B H 0.3135 0.5240 0.2176 0.233 Uiso 1 1 calc R
H20C H 0.2905 0.5546 0.1690 0.233 Uiso 1 1 calc R
N1 N 0.7182(3) 0.2140(3) 0.15382(12) 0.0351(8) Uani 1 1 d .
O1 O 0.2467(2) 0.1627(2) 0.16878(9) 0.0343(6) Uani 1 1 d .
O2 O 0.4476(2) 0.1925(2) 0.18919(10) 0.0377(7) Uani 1 1 d .
O4 O 0.6368(3) 0.1988(2) 0.25561(9) 0.0404(7) Uani 1 1 d .
O3 O 0.6333(3) -0.0014(2) 0.18724(11) 0.0439(8) Uani 1 1 d .
P1 P 0.34805(8) 0.11963(8) 0.19941(3) 0.0299(2) Uani 1 1 d .

loop_
_atom_site_aniso_label
_atom_site_aniso_U_11
_atom_site_aniso_U_22
_atom_site_aniso_U_33
_atom_site_aniso_U_23
_atom_site_aniso_U_13
_atom_site_aniso_U_12
Cl1 0.1238(14) 0.0485(7) 0.0367(6) 0.0128(5) 0.0140(7) 0.0099(8)
Zn1 0.0297(2) 0.0283(2) 0.0298(2) 0.00142(19) 0.00082(19) -0.00074(18)
C1 0.028(2) 0.032(2) 0.038(2) 0.0056(17) -0.0003(17) 0.0032(17)
C2 0.044(2) 0.034(2) 0.040(2) 0.0032(18) -0.004(2) 0.0060(19)
C3 0.052(3) 0.043(2) 0.031(2) 0.0052(19) 0.003(2) 0.006(2)
C4 0.054(3) 0.041(3) 0.038(2) 0.008(2) 0.005(2) 0.007(2)
C5 0.054(3) 0.031(2) 0.044(3) 0.0058(19) -0.001(2) 0.006(2)
C6 0.034(2) 0.034(2) 0.036(2) 0.0037(17) -0.0010(18) 0.0034(18)
C7 0.072(3) 0.034(2) 0.039(3) 0.002(2) -0.010(2) -0.003(2)
C8 0.085(5) 0.046(4) 0.239(13) -0.015(5) -0.045(7) -0.012(4)
C10 0.052(3) 0.041(2) 0.035(2) -0.0002(18) 0.001(2) 0.009(2)
C11 0.071(5) 0.42(2) 0.143(9) -0.190(13) 0.001(6) 0.041(9)
C13 0.040(2) 0.031(2) 0.036(2) -0.0039(17) -0.0001(18) -0.0005(18)
C14 0.053(3) 0.036(2) 0.035(2) 0.0003(18) 0.008(2) 0.000(2)
C15 0.048(3) 0.044(3) 0.047(3) 0.001(2) 0.012(2) -0.006(2)
C16 0.035(2) 0.052(3) 0.059(3) -0.005(2) 0.004(2) -0.003(2)
C17 0.034(2) 0.039(2) 0.039(2) 0.0008(18) -0.0023(19) -0.0032(19)
C20 0.040(3) 0.054(3) 0.044(3) 0.010(2) -0.001(2) -0.002(2)
C19 0.061(4) 0.084(5) 0.086(5) 0.021(4) 0.024(3) -0.005(3)
C18 0.030(2) 0.090(4) 0.047(3) 0.007(3) -0.003(2) 0.008(2)
C9 0.093(5) 0.049(4) 0.147(8) 0.007(4) 0.030(5) 0.014(4)
C12 0.290(14) 0.125(7) 0.051(5) -0.027(4) 0.032(6) -0.142(9)
N1 0.0276(18) 0.0338(19) 0.044(2) -0.0002(15) -0.0017(15) -0.0012(14)
O1 0.0324(15) 0.0349(15) 0.0355(16) 0.0089(12) -0.0013(12) 0.0043(12)
O2 0.0293(14) 0.0383(16) 0.0454(17) 0.0114(14) -0.0008(12) 0.0020(12)
O4 0.0527(19) 0.0372(16) 0.0314(16) -0.0029(13) -0.0027(15) -0.0040(14)
O3 0.0433(17) 0.0321(15) 0.056(2) -0.0017(14) 0.0018(14) 0.0064(13)
P1 0.0296(5) 0.0299(5) 0.0303(5) 0.0055(4) -0.0011(5) 0.0025(4)

loop_
_atom_type_symbol
_atom_type_description
_atom_type_scat_dispersion_real
_atom_type_scat_dispersion_imag
_atom_type_scat_source
C C 0.0033 0.0016 'International Tables Vol C Tables 4.2.6.8 and 6.1.1.4'
H H 0.0000 0.0000 'International Tables Vol C Tables 4.2.6.8 and 6.1.1.4'
N N 0.0061 0.0033 'International Tables Vol C Tables 4.2.6.8 and 6.1.1.4'
O O 0.0106 0.0060 'International Tables Vol C Tables 4.2.6.8 and 6.1.1.4'
P P 0.1023 0.0942 'International Tables Vol C Tables 4.2.6.8 and 6.1.1.4'
Cl Cl 0.1484 0.1585 'International Tables Vol C Tables 4.2.6.8 and 6.1.1.4'
Zn Zn 0.2839 1.4301 'International Tables Vol C Tables 4.2.6.8 and 6.1.1.4'

loop_
_geom_angle_atom_site_label_1
_geom_angle_atom_site_label_2
_geom_angle_atom_site_label_3
_geom_angle
_geom_angle_site_symmetry_1
_geom_angle_site_symmetry_3
O3 Zn1 O4 113.06(14) . .
O3 Zn1 O2 114.29(13) . .
O4 Zn1 O2 105.19(13) . .
O3 Zn1 N1 95.97(14) . .
O4 Zn1 N1 110.35(14) . .
O2 Zn1 N1 118.14(13) . .
C2 C1 O1 119.1(4) . .
C2 C1 C6 123.0(4) . .
O1 C1 C6 117.9(4) . .
C1 C2 C3 118.6(4) . .
C1 C2 C7 122.4(4) . .
C3 C2 C7 118.9(4) . .
C4 C3 C2 119.8(4) . .
C4 C3 H3 120.1 . .
C2 C3 H3 120.1 . .
C3 C4 C5 120.7(4) . .
C3 C4 Cl1 119.9(4) . .
C5 C4 Cl1 119.4(4) . .
C6 C5 C4 121.1(4) . .
C6 C5 H5 119.4 . .
C4 C5 H5 119.4 . .
C5 C6 C1 116.8(4) . .
C5 C6 C10 121.6(4) . .
C1 C6 C10 121.5(4) . .
C9 C7 C8 112.0(7) . .
C9 C7 C2 111.9(5) . .
C8 C7 C2 110.6(4) . .
C9 C7 H7 107.3 . .
C8 C7 H7 107.3 . .
C2 C7 H7 107.3 . .
C7 C8 H8A 109.5 . .
C7 C8 H8B 109.5 . .
H8A C8 H8B 109.5 . .
C7 C8 H8C 109.5 . .
H8A C8 H8C 109.5 . .
H8B C8 H8C 109.5 . .
C11 C10 C12 110.6(7) . .
C11 C10 C6 111.5(5) . .
C12 C10 C6 113.6(5) . .
C11 C10 H9 106.9 . .
C12 C10 H9 106.9 . .
C6 C10 H9 106.9 . .
C10 C11 H10A 109.5 . .
C10 C11 H10B 109.5 . .
H10A C11 H10B 109.5 . .
C10 C11 H10C 109.5 . .
H10A C11 H10C 109.5 . .
H10B C11 H10C 109.5 . .
N1 C13 C14 122.0(4) . .
N1 C13 C20 118.0(4) . .
C14 C13 C20 120.0(4) . .
C13 C14 C15 120.4(4) . .
C13 C14 H12 119.8 . .
C15 C14 H12 119.8 . .
C16 C15 C14 116.7(4) . .
C16 C15 C19 121.8(5) . .
C14 C15 C19 121.6(5) . .
C15 C16 C17 121.6(5) . .
C15 C16 H14 119.2 . .
C17 C16 H14 119.2 . .
N1 C17 C16 120.8(4) . .
N1 C17 C18 118.9(4) . .
C16 C17 C18 120.3(4) . .
C13 C20 H16A 109.5 . .
C13 C20 H16B 109.5 . .
H16A C20 H16B 109.5 . .
C13 C20 H16C 109.5 . .
H16A C20 H16C 109.5 . .
H16B C20 H16C 109.5 . .
C15 C19 H17A 109.5 . .
C15 C19 H17B 109.5 . .
H17A C19 H17B 109.5 . .
C15 C19 H17C 109.5 . .
H17A C19 H17C 109.5 . .
H17B C19 H17C 109.5 . .
C17 C18 H18A 109.5 . .
C17 C18 H18B 109.5 . .
H18A C18 H18B 109.5 . .
C17 C18 H18C 109.5 . .
H18A C18 H18C 109.5 . .
H18B C18 H18C 109.5 . .
C7 C9 H19A 109.5 . .
C7 C9 H19B 109.5 . .
H19A C9 H19B 109.5 . .
C7 C9 H19C 109.5 . .
H19A C9 H19C 109.5 . .
H19B C9 H19C 109.5 . .
C10 C12 H20A 109.5 . .
C10 C12 H20B 109.5 . .
H20A C12 H20B 109.5 . .
C10 C12 H20C 109.5 . .
H20A C12 H20C 109.5 . .
H20B C12 H20C 109.5 . .
C13 N1 C17 118.3(4) . .
C13 N1 Zn1 122.5(3) . .
C17 N1 Zn1 119.1(3) . .
C1 O1 P1 125.1(3) . .
P1 O2 Zn1 125.78(17) . .
P1 O4 Zn1 135.57(19) 7 .
P1 O3 Zn1 155.8(2) 2_655 .
O3 P1 O4 114.71(19) 2_655 8_545
O3 P1 O2 112.39(18) 2_655 .
O4 P1 O2 113.97(18) 8_545 .
O3 P1 O1 105.82(17) 2_655 .
O4 P1 O1 101.97(16) 8_545 .
O2 P1 O1 106.71(15) . .

loop_
_geom_bond_atom_site_label_1
_geom_bond_atom_site_label_2
_geom_bond_distance
_geom_bond_site_symmetry_2
Cl1 C4 1.746(5) .
Zn1 O3 1.918(3) .
Zn1 O4 1.924(3) .
Zn1 O2 1.936(3) .
Zn1 N1 2.086(4) .
C1 C2 1.364(6) .
C1 O1 1.390(5) .
C1 C6 1.415(6) .
C2 C3 1.403(6) .
C2 C7 1.533(6) .
C3 C4 1.378(7) .
C3 H3 0.9300 .
C4 C5 1.388(7) .
C5 C6 1.383(6) .
C5 H5 0.9300 .
C6 C10 1.511(6) .
C7 C9 1.496(9) .
C7 C8 1.495(9) .
C7 H7 0.9800 .
C8 H8A 0.9600 .
C8 H8B 0.9600 .
C8 H8C 0.9600 .
C10 C11 1.459(9) .
C10 C12 1.466(8) .
C10 H9 0.9800 .
C11 H10A 0.9600 .
C11 H10B 0.9600 .
C11 H10C 0.9600 .
C13 N1 1.355(6) .
C13 C14 1.372(6) .
C13 C20 1.516(6) .
C14 C15 1.401(7) .
C14 H12 0.9300 .
C15 C16 1.371(7) .
C15 C19 1.514(7) .
C16 C17 1.387(7) .
C16 H14 0.9300 .
C17 N1 1.359(6) .
C17 C18 1.483(7) .
C20 H16A 0.9600 .
C20 H16B 0.9600 .
C20 H16C 0.9600 .
C19 H17A 0.9600 .
C19 H17B 0.9600 .
C19 H17C 0.9600 .
C18 H18A 0.9600 .
C18 H18B 0.9600 .
C18 H18C 0.9600 .
C9 H19A 0.9600 .
C9 H19B 0.9600 .
C9 H19C 0.9600 .
C12 H20A 0.9600 .
C12 H20B 0.9600 .
C12 H20C 0.9600 .
O1 P1 1.630(3) .
O2 P1 1.521(3) .
O4 P1 1.512(3) 7
O3 P1 1.492(3) 2_655
P1 O3 1.492(3) 2_655
P1 O4 1.512(3) 8_545
